data_4303001
loop_
_publ_author_name
'Zhenqing Wang'
'Hongjie Zhang'
'Cheng Wang'

_publ_section_title
;
Synthesis and Characterization of One-Dimensional and Molecular
M(tren)InAsS4 (M = Mn, Co, and Zn) Compounds with a Noncondensed AsS33- Unit
;
_journal_name_full 'Inorganic Chemistry'
_journal_page_first 8180
_journal_page_last 8185
_journal_paper_doi 10.1021/ic900456t
_journal_volume 48
_journal_year 2009
_chemical_formula_moiety 'C24 H72 As4 In4 N16 S16 Zn4'
_chemical_formula_sum 'C24 H72 As4 In4 N16 S16 Zn4'
_chemical_formula_weight 2118.38
_chemical_name_systematic
; 
 ? 
;
_space_group_IT_number 14
_symmetry_cell_setting monoclinic
_symmetry_space_group_name_Hall '-P 2ybc'
_symmetry_space_group_name_H-M 'P 1 21/c 1'
_atom_sites_solution_hydrogens geom
_atom_sites_solution_primary direct
_atom_sites_solution_secondary difmap
_audit_creation_method SHELXL-97
_cell_angle_alpha 90.00
_cell_angle_beta 126.750(6)
_cell_angle_gamma 90.00
_cell_formula_units_Z 2
_cell_length_a 19.491(2)
_cell_length_b 8.7074(10)
_cell_length_c 23.5084(18)
_cell_measurement_reflns_used 2555
_cell_measurement_temperature 293(2)
_cell_measurement_theta_max 22.60
_cell_measurement_theta_min 2.58
_cell_volume 3196.8(6)
_computing_cell_refinement 'Bruker SAINT'
_computing_data_collection 'Bruker APEX2'
_computing_data_reduction 'Bruker SAINT'
_computing_molecular_graphics 'Bruker SHELXTL'
_computing_publication_material 'Bruker SHELXTL'
_computing_structure_refinement 'SHELXL-97 (Sheldrick, 2008)'
_computing_structure_solution 'SHELXS-97 (Sheldrick, 2008)'
_diffrn_ambient_temperature 293(2)
_diffrn_measured_fraction_theta_full 0.999
_diffrn_measured_fraction_theta_max 0.999
_diffrn_measurement_device_type 'Bruker Appex II'
_diffrn_measurement_method 'phi and omega scans'
_diffrn_radiation_monochromator graphite
_diffrn_radiation_source 'fine-focus sealed tube'
_diffrn_radiation_type MoK\a
_diffrn_radiation_wavelength 0.71073
_diffrn_reflns_av_R_equivalents 0.0518
_diffrn_reflns_av_sigmaI/netI 0.0631
_diffrn_reflns_limit_h_max 23
_diffrn_reflns_limit_h_min -20
_diffrn_reflns_limit_k_max 10
_diffrn_reflns_limit_k_min -6
_diffrn_reflns_limit_l_max 26
_diffrn_reflns_limit_l_min -27
_diffrn_reflns_number 16067
_diffrn_reflns_theta_full 25.00
_diffrn_reflns_theta_max 25.00
_diffrn_reflns_theta_min 1.73
_exptl_absorpt_coefficient_mu 5.505
_exptl_absorpt_correction_T_max 0.759
_exptl_absorpt_correction_T_min 0.726
_exptl_absorpt_correction_type empirical
_exptl_absorpt_process_details ' SADABS, Sheldrick, 1996'
_exptl_crystal_colour yellow
_exptl_crystal_density_diffrn 2.201
_exptl_crystal_density_method 'not measured'
_exptl_crystal_description prism
_exptl_crystal_F_000 2064
_exptl_crystal_size_max 0.15
_exptl_crystal_size_mid 0.05
_exptl_crystal_size_min 0.05
_refine_diff_density_max 0.783
_refine_diff_density_min -0.681
_refine_diff_density_rms 0.135
_refine_ls_extinction_method none
_refine_ls_goodness_of_fit_ref 0.959
_refine_ls_hydrogen_treatment constr
_refine_ls_matrix_type full
_refine_ls_number_parameters 307
_refine_ls_number_reflns 5633
_refine_ls_number_restraints 0
_refine_ls_restrained_S_all 0.959
_refine_ls_R_factor_all 0.0700
_refine_ls_R_factor_gt 0.0415
_refine_ls_shift/su_max 0.001
_refine_ls_shift/su_mean 0.000
_refine_ls_structure_factor_coef Fsqd
_refine_ls_weighting_details 'calc w=1/[\s^2^(Fo^2^)+(0.0331P)^2^+0.0000P] where P=(Fo^2^+2Fc^2^)/3'
_refine_ls_weighting_scheme calc
_refine_ls_wR_factor_gt 0.0755
_refine_ls_wR_factor_ref 0.0820
_reflns_number_gt 3987
_reflns_number_total 5633
_reflns_threshold_expression >2sigma(I)
_cod_data_source_file ic900456t_si_002_3.cif
_cod_data_source_block compound_3
_cod_depositor_comments
;
The following automatic conversions were performed:
'_symmetry_cell_setting' value 'Monoclinic' changed to 'monoclinic'
according to '/home/saulius/struct/CIF-dictionaries/cif_core.dic'
dictionary named 'cif_core.dic' version 2.4.1 from 2010-06-29.

Automatic conversion script
Id: cif_fix_enum 1527 2010-12-29 10:47:43Z saulius 
;
_cod_original_cell_volume 3196.8(5)
_cod_database_code 4303001

loop_
_symmetry_equiv_pos_as_xyz
'x, y, z'
'-x, y+1/2, -z+1/2'
'-x, -y, -z'
'x, -y-1/2, z-1/2'

loop_
_atom_site_label
_atom_site_type_symbol
_atom_site_fract_x
_atom_site_fract_y
_atom_site_fract_z
_atom_site_U_iso_or_equiv
_atom_site_adp_type
_atom_site_occupancy
_atom_site_symmetry_multiplicity
_atom_site_calc_flag
_atom_site_refinement_flags
_atom_site_disorder_assembly
_atom_site_disorder_group
In1 In 0.10206(3) -0.05788(6) -0.47288(2) 0.03302(14) Uani 1 1 d . . .
In2 In 0.23479(3) -0.23342(6) -0.51498(3) 0.03679(14) Uani 1 1 d . . .
As1 As 0.26518(5) -0.38856(9) -0.63262(4) 0.0445(2) Uani 1 1 d . . .
As2 As 0.28070(4) -0.28662(8) -0.34783(4) 0.03589(19) Uani 1 1 d . . .
Zn1 Zn 0.40194(5) -0.65584(10) -0.47325(4) 0.0400(2) Uani 1 1 d . . .
Zn2 Zn 0.08337(5) 0.31068(9) -0.36797(4) 0.0331(2) Uani 1 1 d . . .
S1 S 0.35885(10) -0.2242(2) -0.38569(9) 0.0420(5) Uani 1 1 d . . .
S2 S 0.22333(11) -0.0646(2) -0.34405(9) 0.0404(4) Uani 1 1 d . . .
S3 S 0.16940(11) -0.3789(2) -0.44955(9) 0.0390(4) Uani 1 1 d . . .
S4 S 0.14110(11) -0.0119(2) -0.55314(9) 0.0374(4) Uani 1 1 d . . .
S5 S 0.03321(10) 0.19701(19) -0.47966(9) 0.0327(4) Uani 1 1 d . . .
S6 S 0.35277(11) -0.5894(2) -0.58900(10) 0.0438(5) Uani 1 1 d . . .
S7 S 0.17227(11) -0.4391(2) -0.60652(10) 0.0473(5) Uani 1 1 d . . .
S8 S 0.33548(12) -0.1988(2) -0.55222(10) 0.0484(5) Uani 1 1 d . . .
N5 N 0.1426(3) 0.4318(7) -0.2591(3) 0.0381(14) Uani 1 1 d . . .
N7 N 0.2115(3) 0.3236(6) -0.3277(3) 0.0333(13) Uani 1 1 d . . .
H7C H 0.2272 0.2336 -0.3356 0.040 Uiso 1 1 d R . .
H7D H 0.2176 0.3972 -0.3512 0.040 Uiso 1 1 d R . .
N6 N 0.0111(3) 0.5116(6) -0.4005(3) 0.0409(15) Uani 1 1 d . . .
H6C H 0.0036 0.5474 -0.4398 0.049 Uiso 1 1 d R . .
H6D H -0.0407 0.4904 -0.4115 0.049 Uiso 1 1 d R . .
N8 N 0.0622(4) 0.1458(7) -0.3162(3) 0.0545(18) Uani 1 1 d . . .
H8C H 0.0107 0.1019 -0.3473 0.065 Uiso 1 1 d R . .
H8D H 0.1026 0.0723 -0.2988 0.065 Uiso 1 1 d R . .
N1 N 0.4575(3) -0.7365(6) -0.3596(3) 0.0383(14) Uani 1 1 d . . .
N4 N 0.4722(4) -0.8513(7) -0.4644(3) 0.0481(16) Uani 1 1 d . . .
H4C H 0.4401 -0.9072 -0.5045 0.058 Uiso 1 1 d R . .
H4D H 0.5195 -0.8205 -0.4596 0.058 Uiso 1 1 d R . .
N2 N 0.4758(3) -0.4676(6) -0.4140(3) 0.0395(14) Uani 1 1 d . . .
H2C H 0.5078 -0.4401 -0.4284 0.047 Uiso 1 1 d R . .
H2D H 0.4406 -0.3889 -0.4233 0.047 Uiso 1 1 d R . .
N3 N 0.2904(3) -0.7144(7) -0.4861(3) 0.0532(17) Uani 1 1 d . . .
H3C H 0.2500 -0.6433 -0.5134 0.064 Uiso 1 1 d R . .
H3D H 0.2714 -0.8055 -0.5084 0.064 Uiso 1 1 d R . .
C4 C 0.5331(4) -0.4920(9) -0.3370(4) 0.051(2) Uani 1 1 d . . .
H4A H 0.5447 -0.3944 -0.3129 0.061 Uiso 1 1 calc R . .
H4B H 0.5871 -0.5340 -0.3235 0.061 Uiso 1 1 calc R . .
C3 C 0.4929(5) -0.6009(9) -0.3148(4) 0.054(2) Uani 1 1 d . . .
H3A H 0.5358 -0.6322 -0.2660 0.065 Uiso 1 1 calc R . .
H3B H 0.4477 -0.5478 -0.3168 0.065 Uiso 1 1 calc R . .
C6 C 0.4975(5) -0.9477(9) -0.4035(4) 0.059(2) Uani 1 1 d . . .
H6A H 0.5453 -1.0123 -0.3910 0.071 Uiso 1 1 calc R . .
H6B H 0.4502 -1.0141 -0.4166 0.071 Uiso 1 1 calc R . .
C5 C 0.5229(5) -0.8529(9) -0.3404(4) 0.059(2) Uani 1 1 d . . .
H5A H 0.5306 -0.9195 -0.3038 0.071 Uiso 1 1 calc R . .
H5B H 0.5770 -0.8024 -0.3212 0.071 Uiso 1 1 calc R . .
C2 C 0.3041(5) -0.7237(9) -0.4176(4) 0.055(2) Uani 1 1 d . . .
H2A H 0.2569 -0.7789 -0.4237 0.066 Uiso 1 1 calc R . .
H2B H 0.3051 -0.6209 -0.4012 0.066 Uiso 1 1 calc R . .
C1 C 0.3855(5) -0.8028(9) -0.3634(4) 0.060(2) Uani 1 1 d . . .
H1A H 0.3966 -0.7940 -0.3174 0.072 Uiso 1 1 calc R . .
H1B H 0.3804 -0.9110 -0.3751 0.072 Uiso 1 1 calc R . .
C12 C 0.0527(5) 0.6318(8) -0.3449(4) 0.053(2) Uani 1 1 d . . .
H12A H 0.0113 0.7109 -0.3560 0.064 Uiso 1 1 calc R . .
H12B H 0.0989 0.6789 -0.3433 0.064 Uiso 1 1 calc R . .
C11 C 0.0873(5) 0.5618(9) -0.2741(4) 0.051(2) Uani 1 1 d . . .
H11A H 0.1194 0.6386 -0.2372 0.061 Uiso 1 1 calc R . .
H11B H 0.0401 0.5281 -0.2737 0.061 Uiso 1 1 calc R . .
C8 C 0.0652(5) 0.2138(10) -0.2576(4) 0.059(2) Uani 1 1 d . . .
H8A H 0.0681 0.1328 -0.2280 0.071 Uiso 1 1 calc R . .
H8B H 0.0134 0.2724 -0.2767 0.071 Uiso 1 1 calc R . .
C7 C 0.1414(4) 0.3169(9) -0.2137(4) 0.054(2) Uani 1 1 d . . .
H7A H 0.1393 0.3685 -0.1782 0.065 Uiso 1 1 calc R . .
H7B H 0.1935 0.2561 -0.1892 0.065 Uiso 1 1 calc R . .
C10 C 0.2696(4) 0.3570(8) -0.2512(4) 0.0395(18) Uani 1 1 d . . .
H10A H 0.3238 0.3945 -0.2389 0.047 Uiso 1 1 calc R . .
H10B H 0.2806 0.2635 -0.2245 0.047 Uiso 1 1 calc R . .
C9 C 0.2305(4) 0.4761(8) -0.2316(4) 0.0456(19) Uani 1 1 d . . .
H9A H 0.2653 0.4863 -0.1804 0.055 Uiso 1 1 calc R . .
H9B H 0.2293 0.5748 -0.2513 0.055 Uiso 1 1 calc R . .

loop_
_atom_site_aniso_label
_atom_site_aniso_U_11
_atom_site_aniso_U_22
_atom_site_aniso_U_33
_atom_site_aniso_U_23
_atom_site_aniso_U_13
_atom_site_aniso_U_12
In1 0.0280(3) 0.0382(3) 0.0299(3) -0.0037(2) 0.0157(2) -0.0003(2)
In2 0.0324(3) 0.0410(3) 0.0345(3) -0.0020(2) 0.0187(2) 0.0027(2)
As1 0.0416(4) 0.0617(6) 0.0283(4) 0.0029(4) 0.0198(3) 0.0062(4)
As2 0.0339(4) 0.0360(4) 0.0302(4) 0.0075(3) 0.0152(3) 0.0041(3)
Zn1 0.0362(5) 0.0470(6) 0.0374(5) 0.0001(4) 0.0224(4) -0.0003(4)
Zn2 0.0322(4) 0.0347(5) 0.0292(4) -0.0005(4) 0.0166(4) -0.0044(4)
S1 0.0313(9) 0.0507(13) 0.0392(11) -0.0005(9) 0.0185(8) -0.0005(9)
S2 0.0398(10) 0.0416(12) 0.0303(10) -0.0041(8) 0.0160(8) 0.0030(9)
S3 0.0340(10) 0.0336(11) 0.0414(11) -0.0026(8) 0.0183(8) -0.0049(8)
S4 0.0372(10) 0.0388(11) 0.0364(10) 0.0060(8) 0.0221(8) 0.0032(8)
S5 0.0314(9) 0.0306(10) 0.0319(9) -0.0041(8) 0.0167(8) -0.0015(7)
S6 0.0362(10) 0.0602(14) 0.0377(11) -0.0037(9) 0.0235(9) 0.0036(9)
S7 0.0338(10) 0.0577(14) 0.0486(12) -0.0169(10) 0.0237(9) -0.0046(9)
S8 0.0482(11) 0.0545(14) 0.0507(12) 0.0013(10) 0.0341(10) -0.0039(10)
N5 0.039(3) 0.050(4) 0.026(3) -0.001(3) 0.020(3) 0.001(3)
N7 0.040(3) 0.029(3) 0.044(4) -0.001(3) 0.032(3) -0.001(3)
N6 0.040(3) 0.042(4) 0.034(3) 0.000(3) 0.018(3) 0.002(3)
N8 0.037(3) 0.064(5) 0.044(4) 0.016(3) 0.014(3) -0.013(3)
N1 0.045(3) 0.038(4) 0.035(3) 0.005(3) 0.026(3) 0.004(3)
N4 0.052(4) 0.058(4) 0.047(4) -0.006(3) 0.036(3) 0.002(3)
N2 0.038(3) 0.044(4) 0.037(3) -0.002(3) 0.024(3) 0.000(3)
N3 0.038(3) 0.061(5) 0.064(5) 0.012(4) 0.033(3) -0.001(3)
C4 0.048(5) 0.070(6) 0.032(4) -0.013(4) 0.023(4) -0.011(4)
C3 0.067(5) 0.057(6) 0.025(4) -0.003(4) 0.021(4) 0.003(4)
C6 0.066(6) 0.055(6) 0.058(6) 0.011(4) 0.038(5) 0.020(4)
C5 0.067(6) 0.057(6) 0.040(5) 0.008(4) 0.025(4) 0.023(4)
C2 0.063(5) 0.047(5) 0.088(7) 0.000(5) 0.064(5) -0.003(4)
C1 0.105(7) 0.042(5) 0.058(5) 0.012(4) 0.062(6) 0.013(5)
C12 0.062(5) 0.035(5) 0.057(5) -0.002(4) 0.032(4) 0.010(4)
C11 0.052(5) 0.065(6) 0.043(5) -0.012(4) 0.032(4) 0.006(4)
C8 0.043(4) 0.095(7) 0.043(5) 0.033(5) 0.027(4) 0.003(5)
C7 0.042(4) 0.083(6) 0.035(4) 0.018(4) 0.022(4) 0.013(4)
C10 0.034(4) 0.044(5) 0.045(4) -0.005(4) 0.026(4) -0.002(3)
C9 0.041(4) 0.061(5) 0.033(4) -0.016(4) 0.021(4) -0.008(4)

loop_
_atom_type_symbol
_atom_type_description
_atom_type_scat_dispersion_real
_atom_type_scat_dispersion_imag
_atom_type_scat_source
C C 0.0033 0.0016 'International Tables Vol C Tables 4.2.6.8 and 6.1.1.4'
H H 0.0000 0.0000 'International Tables Vol C Tables 4.2.6.8 and 6.1.1.4'
As As 0.0499 2.0058 'International Tables Vol C Tables 4.2.6.8 and 6.1.1.4'
In In -0.7276 1.3100 'International Tables Vol C Tables 4.2.6.8 and 6.1.1.4'
N N 0.0061 0.0033 'International Tables Vol C Tables 4.2.6.8 and 6.1.1.4'
S S 0.1246 0.1234 'International Tables Vol C Tables 4.2.6.8 and 6.1.1.4'
Zn Zn 0.2839 1.4301 'International Tables Vol C Tables 4.2.6.8 and 6.1.1.4'

loop_
_geom_angle_atom_site_label_1
_geom_angle_atom_site_label_2
_geom_angle_atom_site_label_3
_geom_angle
_geom_angle_site_symmetry_1
_geom_angle_site_symmetry_3
_geom_angle_publ_flag
S4 In1 S5 118.00(6) . 3_554 ?
S4 In1 S2 115.72(6) . . ?
S5 In1 S2 121.08(6) 3_554 . ?
S4 In1 S5 101.76(6) . . ?
S5 In1 S5 91.09(6) 3_554 . ?
S2 In1 S5 100.23(6) . . ?
S4 In2 S7 112.42(6) . . ?
S4 In2 S1 112.88(6) . . ?
S7 In2 S1 133.56(7) . . ?
S4 In2 S8 109.62(6) . . ?
S7 In2 S8 82.53(6) . . ?
S1 In2 S8 91.70(6) . . ?
S4 In2 S3 94.17(6) . . ?
S7 In2 S3 90.06(6) . . ?
S1 In2 S3 77.05(6) . . ?
S8 In2 S3 156.16(6) . . ?
S6 As1 S8 106.04(8) . . ?
S6 As1 S7 103.84(8) . . ?
S8 As1 S7 95.64(7) . . ?
S3 As2 S1 96.83(7) . . ?
S3 As2 S2 99.51(7) . . ?
S1 As2 S2 106.12(8) . . ?
N3 Zn1 N2 122.6(2) . . ?
N3 Zn1 N4 112.2(2) . . ?
N2 Zn1 N4 114.9(2) . . ?
N3 Zn1 N1 79.5(2) . . ?
N2 Zn1 N1 78.9(2) . . ?
N4 Zn1 N1 79.3(2) . . ?
N3 Zn1 S6 103.09(18) . . ?
N2 Zn1 S6 102.74(16) . . ?
N4 Zn1 S6 95.94(16) . . ?
N1 Zn1 S6 175.17(15) . . ?
N8 Zn2 N7 112.1(2) . . ?
N8 Zn2 N6 117.9(2) . . ?
N7 Zn2 N6 119.1(2) . . ?
N8 Zn2 N5 79.1(2) . . ?
N7 Zn2 N5 78.75(19) . . ?
N6 Zn2 N5 78.8(2) . . ?
N8 Zn2 S5 105.20(18) . . ?
N7 Zn2 S5 96.48(15) . . ?
N6 Zn2 S5 101.63(15) . . ?
N5 Zn2 S5 174.60(14) . . ?
As2 S1 In2 94.70(6) . . ?
As2 S2 In1 95.97(6) . . ?
As2 S3 In2 87.45(6) . . ?
In2 S4 In1 95.57(6) . . ?
Zn2 S5 In1 108.75(7) . 3_554 ?
Zn2 S5 In1 115.86(7) . . ?
In1 S5 In1 88.91(6) 3_554 . ?
As1 S6 Zn1 113.35(8) . . ?
As1 S7 In2 92.12(7) . . ?
As1 S8 In2 89.69(7) . . ?
C11 N5 C7 112.0(6) . . ?
C11 N5 C9 113.6(6) . . ?
C7 N5 C9 112.2(5) . . ?
C11 N5 Zn2 106.1(4) . . ?
C7 N5 Zn2 106.0(4) . . ?
C9 N5 Zn2 106.3(4) . . ?
C10 N7 Zn2 113.9(4) . . ?
C10 N7 H7C 108.4 . . ?
Zn2 N7 H7C 108.9 . . ?
C10 N7 H7D 108.8 . . ?
Zn2 N7 H7D 108.9 . . ?
H7C N7 H7D 107.8 . . ?
C12 N6 Zn2 112.2(4) . . ?
C12 N6 H6C 109.2 . . ?
Zn2 N6 H6C 109.1 . . ?
C12 N6 H6D 109.0 . . ?
Zn2 N6 H6D 109.3 . . ?
H6C N6 H6D 108.1 . . ?
C8 N8 Zn2 111.1(5) . . ?
C8 N8 H8C 109.4 . . ?
Zn2 N8 H8C 109.5 . . ?
C8 N8 H8D 109.1 . . ?
Zn2 N8 H8D 109.4 . . ?
H8C N8 H8D 108.3 . . ?
C3 N1 C1 112.7(6) . . ?
C3 N1 C5 112.9(6) . . ?
C1 N1 C5 111.6(6) . . ?
C3 N1 Zn1 106.3(4) . . ?
C1 N1 Zn1 106.2(4) . . ?
C5 N1 Zn1 106.5(4) . . ?
C6 N4 Zn1 112.1(4) . . ?
C6 N4 H4C 109.3 . . ?
Zn1 N4 H4C 109.2 . . ?
C6 N4 H4D 109.1 . . ?
Zn1 N4 H4D 109.1 . . ?
H4C N4 H4D 108.1 . . ?
C4 N2 Zn1 115.1(4) . . ?
C4 N2 H2C 108.3 . . ?
Zn1 N2 H2C 108.5 . . ?
C4 N2 H2D 108.4 . . ?
Zn1 N2 H2D 108.5 . . ?
H2C N2 H2D 107.7 . . ?
C2 N3 Zn1 111.5(4) . . ?
C2 N3 H3C 109.2 . . ?
Zn1 N3 H3C 109.2 . . ?
C2 N3 H3D 109.5 . . ?
Zn1 N3 H3D 109.2 . . ?
H3C N3 H3D 108.1 . . ?
N2 C4 C3 110.4(6) . . ?
N2 C4 H4A 109.6 . . ?
C3 C4 H4A 109.6 . . ?
N2 C4 H4B 109.6 . . ?
C3 C4 H4B 109.6 . . ?
H4A C4 H4B 108.1 . . ?
N1 C3 C4 112.4(6) . . ?
N1 C3 H3A 109.1 . . ?
C4 C3 H3A 109.1 . . ?
N1 C3 H3B 109.1 . . ?
C4 C3 H3B 109.1 . . ?
H3A C3 H3B 107.9 . . ?
N4 C6 C5 111.7(6) . . ?
N4 C6 H6A 109.3 . . ?
C5 C6 H6A 109.3 . . ?
N4 C6 H6B 109.3 . . ?
C5 C6 H6B 109.3 . . ?
H6A C6 H6B 107.9 . . ?
N1 C5 C6 111.3(6) . . ?
N1 C5 H5A 109.4 . . ?
C6 C5 H5A 109.4 . . ?
N1 C5 H5B 109.4 . . ?
C6 C5 H5B 109.4 . . ?
H5A C5 H5B 108.0 . . ?
N3 C2 C1 111.6(6) . . ?
N3 C2 H2A 109.3 . . ?
C1 C2 H2A 109.3 . . ?
N3 C2 H2B 109.3 . . ?
C1 C2 H2B 109.3 . . ?
H2A C2 H2B 108.0 . . ?
N1 C1 C2 111.2(6) . . ?
N1 C1 H1A 109.4 . . ?
C2 C1 H1A 109.4 . . ?
N1 C1 H1B 109.4 . . ?
C2 C1 H1B 109.4 . . ?
H1A C1 H1B 108.0 . . ?
N6 C12 C11 109.7(6) . . ?
N6 C12 H12A 109.7 . . ?
C11 C12 H12A 109.7 . . ?
N6 C12 H12B 109.7 . . ?
C11 C12 H12B 109.7 . . ?
H12A C12 H12B 108.2 . . ?
N5 C11 C12 111.2(6) . . ?
N5 C11 H11A 109.4 . . ?
C12 C11 H11A 109.4 . . ?
N5 C11 H11B 109.4 . . ?
C12 C11 H11B 109.4 . . ?
H11A C11 H11B 108.0 . . ?
N8 C8 C7 110.9(6) . . ?
N8 C8 H8A 109.5 . . ?
C7 C8 H8A 109.5 . . ?
N8 C8 H8B 109.5 . . ?
C7 C8 H8B 109.5 . . ?
H8A C8 H8B 108.1 . . ?
N5 C7 C8 110.2(6) . . ?
N5 C7 H7A 109.6 . . ?
C8 C7 H7A 109.6 . . ?
N5 C7 H7B 109.6 . . ?
C8 C7 H7B 109.6 . . ?
H7A C7 H7B 108.1 . . ?
N7 C10 C9 110.3(5) . . ?
N7 C10 H10A 109.6 . . ?
C9 C10 H10A 109.6 . . ?
N7 C10 H10B 109.6 . . ?
C9 C10 H10B 109.6 . . ?
H10A C10 H10B 108.1 . . ?
N5 C9 C10 110.6(6) . . ?
N5 C9 H9A 109.5 . . ?
C10 C9 H9A 109.5 . . ?
N5 C9 H9B 109.5 . . ?
C10 C9 H9B 109.5 . . ?
H9A C9 H9B 108.1 . . ?

loop_
_geom_bond_atom_site_label_1
_geom_bond_atom_site_label_2
_geom_bond_distance
_geom_bond_site_symmetry_2
_geom_bond_publ_flag
In1 S4 2.4530(18) . ?
In1 S5 2.4787(17) 3_554 ?
In1 S2 2.4893(18) . ?
In1 S5 2.5488(17) . ?
In2 S4 2.4287(18) . ?
In2 S7 2.4871(19) . ?
In2 S1 2.5093(18) . ?
In2 S8 2.6008(19) . ?
In2 S3 2.8180(19) . ?
As1 S6 2.220(2) . ?
As1 S8 2.254(2) . ?
As1 S7 2.276(2) . ?
As2 S3 2.2050(18) . ?
As2 S1 2.2428(19) . ?
As2 S2 2.2618(19) . ?
Zn1 N3 2.073(5) . ?
Zn1 N2 2.073(5) . ?
Zn1 N4 2.116(5) . ?
Zn1 N1 2.312(5) . ?
Zn1 S6 2.353(2) . ?
Zn2 N8 2.077(5) . ?
Zn2 N7 2.077(5) . ?
Zn2 N6 2.083(5) . ?
Zn2 N5 2.337(5) . ?
Zn2 S5 2.3996(18) . ?
S5 In1 2.4787(17) 3_554 ?
N5 C11 1.453(8) . ?
N5 C7 1.473(8) . ?
N5 C9 1.475(8) . ?
N7 C10 1.471(7) . ?
N7 H7C 0.9000 . ?
N7 H7D 0.9000 . ?
N6 C12 1.481(8) . ?
N6 H6C 0.9000 . ?
N6 H6D 0.8998 . ?
N8 C8 1.468(9) . ?
N8 H8C 0.8998 . ?
N8 H8D 0.9000 . ?
N1 C3 1.452(8) . ?
N1 C1 1.470(9) . ?
N1 C5 1.472(8) . ?
N4 C6 1.466(9) . ?
N4 H4C 0.9000 . ?
N4 H4D 0.9001 . ?
N2 C4 1.467(8) . ?
N2 H2C 0.9000 . ?
N2 H2D 0.8999 . ?
N3 C2 1.468(9) . ?
N3 H3C 0.9001 . ?
N3 H3D 0.9000 . ?
C4 C3 1.509(10) . ?
C4 H4A 0.9700 . ?
C4 H4B 0.9700 . ?
C3 H3A 0.9700 . ?
C3 H3B 0.9700 . ?
C6 C5 1.501(10) . ?
C6 H6A 0.9700 . ?
C6 H6B 0.9700 . ?
C5 H5A 0.9700 . ?
C5 H5B 0.9700 . ?
C2 C1 1.482(10) . ?
C2 H2A 0.9700 . ?
C2 H2B 0.9700 . ?
C1 H1A 0.9700 . ?
C1 H1B 0.9700 . ?
C12 C11 1.500(9) . ?
C12 H12A 0.9700 . ?
C12 H12B 0.9700 . ?
C11 H11A 0.9700 . ?
C11 H11B 0.9700 . ?
C8 C7 1.498(10) . ?
C8 H8A 0.9700 . ?
C8 H8B 0.9700 . ?
C7 H7A 0.9700 . ?
C7 H7B 0.9700 . ?
C10 C9 1.513(9) . ?
C10 H10A 0.9700 . ?
C10 H10B 0.9700 . ?
C9 H9A 0.9700 . ?
C9 H9B 0.9700 . ?
